data_4101348
loop_
_publ_author_name
'Graham, Peter M'
'Buschhaus, Miriam S A'
'Legzdins, Peter'

_publ_section_title
;
 Intramolecular C-H activation reactions of molybdenacyclobutanes.
;
_journal_issue 28
_journal_name_full 'Journal of the American Chemical Society'
_journal_page_first 9038
_journal_page_last 9039
_journal_paper_doi 10.1021/ja063249a
_journal_volume 128
_journal_year 2006
_chemical_formula_moiety 'C23 H39 Mo N O'
_chemical_formula_sum 'C23 H39 Mo N O'
_chemical_formula_weight 441.49
_chemical_name_common 'Compound 5B'
_chemical_name_systematic
;
 ?
;
_space_group_IT_number 15
_symmetry_cell_setting monoclinic
_symmetry_space_group_name_Hall '-C 2yc'
_symmetry_space_group_name_H-M 'C 1 2/c 1'
_atom_sites_solution_hydrogens geom
_atom_sites_solution_primary direct
_atom_sites_solution_secondary difmap
_audit_creation_method SHELXL-97
_cell_angle_alpha 90.00
_cell_angle_beta 118.880(4)
_cell_angle_gamma 90.00
_cell_formula_units_Z 8
_cell_length_a 19.614(2)
_cell_length_b 17.1143(17)
_cell_length_c 15.5191(17)
_cell_measurement_reflns_used 7873
_cell_measurement_temperature 173(2)
_cell_measurement_theta_max 24.88
_cell_measurement_theta_min 2.9
_cell_volume 4561.5(8)
_computing_cell_refinement TwinSolve
_computing_data_collection CrystalClear
_computing_data_reduction TwinSolve
_computing_molecular_graphics 'ORTEP-3 (Sheldrick, 1997)'
_computing_publication_material 'PLATON (Spek, 1990)'
_computing_structure_refinement 'SHELXL-97 (Sheldrick, 1997)'
_computing_structure_solution SIR-92
_diffrn_ambient_temperature 173(2)
_diffrn_measured_fraction_theta_full 0.975
_diffrn_measured_fraction_theta_max 0.975
_diffrn_radiation_monochromator graphite
_diffrn_radiation_source 'fine-focus sealed tube'
_diffrn_radiation_type MoK\a
_diffrn_radiation_wavelength 0.71073
_diffrn_reflns_av_R_equivalents 0.0289
_diffrn_reflns_av_sigmaI/netI 0.0339
_diffrn_reflns_limit_h_max 23
_diffrn_reflns_limit_h_min 0
_diffrn_reflns_limit_k_max 20
_diffrn_reflns_limit_k_min -20
_diffrn_reflns_limit_l_max 16
_diffrn_reflns_limit_l_min -18
_diffrn_reflns_number 7526
_diffrn_reflns_theta_full 25.07
_diffrn_reflns_theta_max 24.99
_diffrn_reflns_theta_min 2.60
_exptl_absorpt_coefficient_mu 0.586
_exptl_absorpt_correction_T_max 0.8918
_exptl_absorpt_correction_T_min 0.8673
_exptl_absorpt_correction_type multi-scan
_exptl_crystal_colour red-orange
_exptl_crystal_density_diffrn 1.286
_exptl_crystal_density_method 'not measured'
_exptl_crystal_description irregular
_exptl_crystal_F_000 1872
_exptl_crystal_size_max 0.25
_exptl_crystal_size_mid 0.20
_exptl_crystal_size_min 0.20
_refine_diff_density_max 0.308
_refine_diff_density_min -0.250
_refine_diff_density_rms 0.055
_refine_ls_extinction_method none
_refine_ls_goodness_of_fit_ref 1.021
_refine_ls_hydrogen_treatment mixed
_refine_ls_matrix_type full
_refine_ls_number_parameters 255
_refine_ls_number_reflns 3966
_refine_ls_number_restraints 0
_refine_ls_restrained_S_all 1.021
_refine_ls_R_factor_all 0.0355
_refine_ls_R_factor_gt 0.0253
_refine_ls_shift/su_max 0.000
_refine_ls_shift/su_mean 0.000
_refine_ls_structure_factor_coef Fsqd
_refine_ls_weighting_details 'calc w=1/[\s^2^(Fo^2^)+(0.0314P)^2^+1.7000P] where P=(Fo^2^+2Fc^2^)/3'
_refine_ls_weighting_scheme calc
_refine_ls_wR_factor_gt 0.0567
_refine_ls_wR_factor_ref 0.0591
_reflns_number_gt 3348
_reflns_number_total 3966
_reflns_threshold_expression >2sigma(I)
_cod_data_source_file ja063249asi20060509_055322.cif
_cod_data_source_block pl310
_cod_depositor_comments
;
The following automatic conversions were performed:
'_symmetry_cell_setting' value 'Monoclinic' changed to 'monoclinic'
according to '/home/saulius/struct/CIF-dictionaries/cif_core.dic'
dictionary named 'cif_core.dic' version 2.4.1 from
2010-06-29.

'_exptl_absorpt_correction_type' value 'Multi-scan' changed
to 'multi-scan' according to
'/home/saulius/struct/CIF-dictionaries/cif_core.dic' dictionary named
'cif_core.dic' version 2.4.1 from 2010-06-29.

Automatic conversion script
Id: cif_fix_enum 1527 2010-12-29 10:47:43Z saulius 
;
_cod_database_code 4101348

loop_
_symmetry_equiv_pos_as_xyz
'x, y, z'
'-x, y, -z+1/2'
'x+1/2, y+1/2, z'
'-x+1/2, y+1/2, -z+1/2'
'-x, -y, -z'
'x, -y, z-1/2'
'-x+1/2, -y+1/2, -z'
'x+1/2, -y+1/2, z-1/2'

loop_
_atom_site_label
_atom_site_type_symbol
_atom_site_fract_x
_atom_site_fract_y
_atom_site_fract_z
_atom_site_U_iso_or_equiv
_atom_site_adp_type
_atom_site_occupancy
_atom_site_symmetry_multiplicity
_atom_site_calc_flag
_atom_site_refinement_flags
Mo1 Mo 0.257587(10) 0.122180(10) 0.189811(13) 0.01500(7) Uani 1 1 d .
O1 O 0.17992(11) 0.27529(10) 0.11129(13) 0.0381(4) Uani 1 1 d .
C18 C 0.23493(13) -0.01411(12) 0.14291(16) 0.0204(5) Uani 1 1 d .
C15 C 0.30411(12) 0.06165(13) 0.08946(16) 0.0195(5) Uani 1 1 d .
N1 N 0.21348(10) 0.21483(11) 0.15122(13) 0.0209(4) Uani 1 1 d .
C20 C 0.37022(14) 0.09514(16) 0.07792(19) 0.0325(6) Uani 1 1 d .
H20A H 0.4169 0.0984 0.1425 0.049 Uiso 1 1 calc R
H20B H 0.3561 0.1475 0.0491 0.049 Uiso 1 1 calc R
H20C H 0.3806 0.0613 0.0346 0.049 Uiso 1 1 calc R
C14 C 0.31074(12) 0.00344(13) 0.15836(15) 0.0205(5) Uani 1 1 d .
C16 C 0.22376(13) 0.08010(13) 0.03026(15) 0.0208(5) Uani 1 1 d .
C17 C 0.18107(12) 0.03330(13) 0.06410(16) 0.0203(5) Uani 1 1 d .
C19 C 0.38483(14) -0.03742(15) 0.22863(19) 0.0340(6) Uani 1 1 d .
H19A H 0.3990 -0.0752 0.1925 0.051 Uiso 1 1 calc R
H19B H 0.3772 -0.0648 0.2788 0.051 Uiso 1 1 calc R
H19C H 0.4267 0.0011 0.2604 0.051 Uiso 1 1 calc R
C7 C 0.46790(14) 0.11222(17) 0.50173(18) 0.0377(6) Uani 1 1 d .
H7A H 0.4959 0.0718 0.5523 0.045 Uiso 1 1 calc R
H7B H 0.4897 0.1117 0.4560 0.045 Uiso 1 1 calc R
C21 C 0.18844(15) 0.13539(15) -0.05639(17) 0.0320(6) Uani 1 1 d .
H21A H 0.1671 0.1054 -0.1177 0.048 Uiso 1 1 calc R
H21B H 0.2286 0.1712 -0.0531 0.048 Uiso 1 1 calc R
H21C H 0.1467 0.1655 -0.0545 0.048 Uiso 1 1 calc R
C23 C 0.21378(16) -0.07641(14) 0.19356(19) 0.0343(6) Uani 1 1 d .
H23A H 0.2026 -0.1252 0.1560 0.052 Uiso 1 1 calc R
H23B H 0.1676 -0.0601 0.1979 0.052 Uiso 1 1 calc R
H23C H 0.2573 -0.0847 0.2599 0.052 Uiso 1 1 calc R
C12 C 0.21558(16) 0.13552(16) 0.45154(18) 0.0356(6) Uani 1 1 d .
H12A H 0.2625 0.1677 0.4853 0.053 Uiso 1 1 calc R
H12B H 0.2285 0.0810 0.4724 0.053 Uiso 1 1 calc R
H12C H 0.1762 0.1542 0.4682 0.053 Uiso 1 1 calc R
C8 C 0.38236(13) 0.08811(14) 0.44382(16) 0.0274(5) Uani 1 1 d .
H8A H 0.3618 0.0834 0.4906 0.033 Uiso 1 1 calc R
H8B H 0.3798 0.0356 0.4157 0.033 Uiso 1 1 calc R
C22 C 0.09398(13) 0.02934(16) 0.01770(19) 0.0345(6) Uani 1 1 d .
H22A H 0.0741 -0.0096 -0.0351 0.052 Uiso 1 1 calc R
H22B H 0.0717 0.0806 -0.0096 0.052 Uiso 1 1 calc R
H22C H 0.0793 0.0145 0.0675 0.052 Uiso 1 1 calc R
C4 C 0.47145(15) 0.26532(16) 0.3972(2) 0.0382(6) Uani 1 1 d .
H4A H 0.5139 0.2285 0.4085 0.046 Uiso 1 1 calc R
H4B H 0.4885 0.3181 0.3896 0.046 Uiso 1 1 calc R
C13 C 0.16418(16) 0.22667(16) 0.3098(2) 0.0377(6) Uani 1 1 d .
H13A H 0.2123 0.2573 0.3371 0.057 Uiso 1 1 calc R
H13B H 0.1305 0.2470 0.3350 0.057 Uiso 1 1 calc R
H13C H 0.1372 0.2306 0.2379 0.057 Uiso 1 1 calc R
C10 C 0.18370(13) 0.14131(14) 0.34016(17) 0.0262(5) Uani 1 1 d .
C3 C 0.39864(14) 0.24281(14) 0.29947(18) 0.0278(5) Uani 1 1 d .
H3A H 0.3565 0.2801 0.2882 0.033 Uiso 1 1 calc R
H3B H 0.4112 0.2502 0.2454 0.033 Uiso 1 1 calc R
C1 C 0.32826(12) 0.14276(13) 0.35989(15) 0.0181(5) Uani 1 1 d .
C2 C 0.36730(13) 0.16113(13) 0.29177(16) 0.0198(5) Uani 1 1 d .
C6 C 0.48588(16) 0.19123(19) 0.5527(2) 0.0469(7) Uani 1 1 d .
H6A H 0.5429 0.1942 0.5965 0.056 Uiso 1 1 calc R
H6B H 0.4613 0.1926 0.5954 0.056 Uiso 1 1 calc R
C5 C 0.46083(16) 0.26540(17) 0.4889(2) 0.0436(7) Uani 1 1 d .
H5A H 0.4051 0.2749 0.4675 0.052 Uiso 1 1 calc R
H5B H 0.4905 0.3100 0.5309 0.052 Uiso 1 1 calc R
C11 C 0.10904(16) 0.0924(2) 0.2899(2) 0.0501(8) Uani 1 1 d .
H11A H 0.0710 0.1126 0.3081 0.075 Uiso 1 1 calc R
H11B H 0.1211 0.0378 0.3110 0.075 Uiso 1 1 calc R
H11C H 0.0873 0.0955 0.2183 0.075 Uiso 1 1 calc R
C9 C 0.24083(13) 0.10506(13) 0.31029(16) 0.0182(4) Uani 1 1 d .
H9 H 0.2458(12) 0.0563(14) 0.3285(15) 0.013(6) Uiso 1 1 d .
H2 H 0.4052(13) 0.1223(13) 0.3030(16) 0.018(6) Uiso 1 1 d .
H1 H 0.3210(12) 0.1886(13) 0.3804(15) 0.012(5) Uiso 1 1 d .

loop_
_atom_site_aniso_label
_atom_site_aniso_U_11
_atom_site_aniso_U_22
_atom_site_aniso_U_33
_atom_site_aniso_U_23
_atom_site_aniso_U_13
_atom_site_aniso_U_12
Mo1 0.01549(10) 0.01561(10) 0.01375(10) 0.00114(8) 0.00696(8) 0.00049(8)
O1 0.0468(11) 0.0292(10) 0.0449(11) 0.0197(8) 0.0274(10) 0.0161(9)
C18 0.0267(12) 0.0169(11) 0.0184(11) -0.0040(9) 0.0116(10) -0.0037(9)
C15 0.0202(11) 0.0218(11) 0.0200(11) -0.0058(9) 0.0125(10) -0.0028(9)
N1 0.0211(10) 0.0218(10) 0.0216(10) 0.0041(8) 0.0117(9) 0.0028(8)
C20 0.0291(13) 0.0379(14) 0.0402(15) -0.0088(12) 0.0244(12) -0.0078(11)
C14 0.0233(12) 0.0184(11) 0.0193(11) -0.0038(9) 0.0100(10) 0.0007(9)
C16 0.0246(12) 0.0228(12) 0.0149(11) -0.0025(9) 0.0094(10) -0.0003(9)
C17 0.0195(11) 0.0213(11) 0.0191(11) -0.0043(9) 0.0085(10) -0.0036(9)
C19 0.0303(14) 0.0301(13) 0.0327(14) -0.0005(11) 0.0081(12) 0.0106(11)
C7 0.0229(13) 0.0544(18) 0.0251(13) 0.0042(12) 0.0030(11) 0.0111(12)
C21 0.0372(14) 0.0354(14) 0.0205(12) 0.0074(10) 0.0117(11) 0.0036(11)
C23 0.0516(17) 0.0208(12) 0.0392(15) 0.0003(11) 0.0287(14) -0.0062(12)
C12 0.0422(15) 0.0441(16) 0.0309(14) 0.0093(12) 0.0259(13) 0.0102(13)
C8 0.0251(13) 0.0323(13) 0.0202(12) 0.0036(10) 0.0073(10) 0.0051(10)
C22 0.0185(12) 0.0453(15) 0.0350(15) -0.0073(12) 0.0092(11) -0.0068(11)
C4 0.0275(14) 0.0353(14) 0.0510(17) -0.0174(13) 0.0183(13) -0.0124(11)
C13 0.0419(16) 0.0463(16) 0.0353(15) 0.0108(13) 0.0267(13) 0.0199(13)
C10 0.0237(12) 0.0347(13) 0.0255(13) 0.0035(10) 0.0160(11) 0.0037(10)
C3 0.0266(13) 0.0257(13) 0.0366(14) -0.0057(10) 0.0198(12) -0.0064(10)
C1 0.0163(11) 0.0200(11) 0.0167(11) -0.0021(9) 0.0070(9) 0.0014(9)
C2 0.0181(11) 0.0199(11) 0.0223(12) -0.0020(9) 0.0105(10) 0.0001(9)
C6 0.0258(14) 0.072(2) 0.0319(15) -0.0145(15) 0.0055(12) -0.0060(14)
C5 0.0333(15) 0.0462(17) 0.0462(17) -0.0284(14) 0.0151(14) -0.0151(13)
C11 0.0270(15) 0.072(2) 0.058(2) -0.0118(17) 0.0264(15) -0.0106(14)
C9 0.0182(11) 0.0177(11) 0.0173(10) 0.0031(9) 0.0074(9) 0.0000(9)

loop_
_atom_type_symbol
_atom_type_description
_atom_type_scat_dispersion_real
_atom_type_scat_dispersion_imag
_atom_type_scat_source
C C 0.0033 0.0016 'International Tables Vol C Tables 4.2.6.8 and 6.1.1.4'
H H 0.0000 0.0000 'International Tables Vol C Tables 4.2.6.8 and 6.1.1.4'
N N 0.0061 0.0033 'International Tables Vol C Tables 4.2.6.8 and 6.1.1.4'
O O 0.0106 0.0060 'International Tables Vol C Tables 4.2.6.8 and 6.1.1.4'
Mo Mo -1.6832 0.6857 'International Tables Vol C Tables 4.2.6.8 and 6.1.1.4'

loop_
_geom_angle_atom_site_label_1
_geom_angle_atom_site_label_2
_geom_angle_atom_site_label_3
_geom_angle
N1 Mo1 C9 99.66(8)
N1 Mo1 C2 97.36(9)
C9 Mo1 C2 85.13(8)
N1 Mo1 C1 99.99(8)
C9 Mo1 C1 42.99(8)
C2 Mo1 C1 42.19(8)
N1 Mo1 C16 94.31(8)
C9 Mo1 C16 145.36(8)
C2 Mo1 C16 124.41(8)
C1 Mo1 C16 161.45(8)
N1 Mo1 C17 106.69(8)
C9 Mo1 C17 109.96(8)
C2 Mo1 C17 148.45(8)
C1 Mo1 C17 145.58(8)
C16 Mo1 C17 35.41(7)
N1 Mo1 C15 116.56(8)
C9 Mo1 C15 143.62(8)
C2 Mo1 C15 93.13(8)
C1 Mo1 C15 126.58(8)
C16 Mo1 C15 35.01(7)
C17 Mo1 C15 58.05(7)
N1 Mo1 C18 140.76(8)
C9 Mo1 C18 92.81(8)
C2 Mo1 C18 120.81(8)
C1 Mo1 C18 114.01(8)
C16 Mo1 C18 57.95(7)
C17 Mo1 C18 34.62(8)
C15 Mo1 C18 57.20(7)
N1 Mo1 C14 150.09(8)
C9 Mo1 C14 109.43(8)
C2 Mo1 C14 91.96(8)
C1 Mo1 C14 105.88(7)
C16 Mo1 C14 57.53(7)
C17 Mo1 C14 57.24(7)
C15 Mo1 C14 34.21(7)
C18 Mo1 C14 33.97(7)
C14 C18 C17 107.87(18)
C14 C18 C23 126.5(2)
C17 C18 C23 125.4(2)
C14 C18 Mo1 73.73(12)
C17 C18 Mo1 70.18(12)
C23 C18 Mo1 125.85(15)
C14 C15 C16 108.15(18)
C14 C15 C20 125.8(2)
C16 C15 C20 126.0(2)
C14 C15 Mo1 74.83(12)
C16 C15 Mo1 70.87(11)
C20 C15 Mo1 122.33(15)
O1 N1 Mo1 170.88(17)
C18 C14 C15 108.28(19)
C18 C14 C19 126.2(2)
C15 C14 C19 125.3(2)
C18 C14 Mo1 72.30(12)
C15 C14 Mo1 70.96(12)
C19 C14 Mo1 126.83(15)
C15 C16 C17 107.50(19)
C15 C16 C21 127.0(2)
C17 C16 C21 125.4(2)
C15 C16 Mo1 74.12(12)
C17 C16 Mo1 72.63(12)
C21 C16 Mo1 121.43(16)
C18 C17 C16 108.18(19)
C18 C17 C22 126.0(2)
C16 C17 C22 125.6(2)
C18 C17 Mo1 75.20(12)
C16 C17 Mo1 71.96(12)
C22 C17 Mo1 123.30(15)
C6 C7 C8 117.3(2)
C7 C8 C1 116.5(2)
C5 C4 C3 115.8(2)
C13 C10 C12 108.4(2)
C13 C10 C11 109.3(2)
C12 C10 C11 108.0(2)
C13 C10 C9 113.86(19)
C12 C10 C9 110.79(19)
C11 C10 C9 106.4(2)
C2 C3 C4 117.1(2)
C8 C1 C2 108.85(17)
C8 C1 C9 107.25(17)
C2 C1 C9 119.47(17)
C8 C1 Mo1 130.89(16)
C2 C1 Mo1 59.91(10)
C9 C1 Mo1 59.65(10)
C3 C2 C1 115.75(18)
C3 C2 Mo1 126.31(16)
C1 C2 Mo1 77.90(11)
C7 C6 C5 118.6(2)
C4 C5 C6 116.9(2)
C10 C9 C1 116.80(18)
C10 C9 Mo1 132.30(16)
C1 C9 Mo1 77.37(11)

loop_
_geom_bond_atom_site_label_1
_geom_bond_atom_site_label_2
_geom_bond_distance
Mo1 N1 1.7666(18)
Mo1 C9 2.070(2)
Mo1 C2 2.071(2)
Mo1 C1 2.340(2)
Mo1 C16 2.346(2)
Mo1 C17 2.355(2)
Mo1 C15 2.388(2)
Mo1 C18 2.420(2)
Mo1 C14 2.438(2)
O1 N1 1.222(2)
C18 C14 1.419(3)
C18 C17 1.422(3)
C18 C23 1.497(3)
C15 C14 1.421(3)
C15 C16 1.424(3)
C15 C20 1.505(3)
C14 C19 1.503(3)
C16 C17 1.429(3)
C16 C21 1.511(3)
C17 C22 1.501(3)
C7 C6 1.520(4)
C7 C8 1.529(3)
C12 C10 1.531(3)
C8 C1 1.537(3)
C4 C5 1.535(4)
C4 C3 1.548(3)
C13 C10 1.526(3)
C10 C11 1.533(4)
C10 C9 1.535(3)
C3 C2 1.508(3)
C1 C2 1.608(3)
C1 C9 1.635(3)
C6 C5 1.537(4)

loop_
_geom_torsion_atom_site_label_1
_geom_torsion_atom_site_label_2
_geom_torsion_atom_site_label_3
_geom_torsion_atom_site_label_4
_geom_torsion
N1 Mo1 C18 C14 129.44(14)
C9 Mo1 C18 C14 -121.55(13)
C2 Mo1 C18 C14 -35.54(15)
C1 Mo1 C18 C14 -82.80(13)
C16 Mo1 C18 C14 78.21(13)
C17 Mo1 C18 C14 116.43(18)
C15 Mo1 C18 C14 36.47(12)
N1 Mo1 C18 C17 13.01(18)
C9 Mo1 C18 C17 122.02(13)
C2 Mo1 C18 C17 -151.97(12)
C1 Mo1 C18 C17 160.77(12)
C16 Mo1 C18 C17 -38.21(12)
C15 Mo1 C18 C17 -79.95(13)
C14 Mo1 C18 C17 -116.43(18)
N1 Mo1 C18 C23 -106.9(2)
C9 Mo1 C18 C23 2.1(2)
C2 Mo1 C18 C23 88.1(2)
C1 Mo1 C18 C23 40.9(2)
C16 Mo1 C18 C23 -158.1(2)
C17 Mo1 C18 C23 -119.9(3)
C15 Mo1 C18 C23 160.1(2)
C14 Mo1 C18 C23 123.7(3)
N1 Mo1 C15 C14 -171.28(12)
C9 Mo1 C15 C14 2.9(2)
C2 Mo1 C15 C14 88.89(13)
C1 Mo1 C15 C14 60.95(15)
C16 Mo1 C15 C14 -115.83(18)
C17 Mo1 C15 C14 -77.46(13)
C18 Mo1 C15 C14 -36.21(12)
N1 Mo1 C15 C16 -55.45(15)
C9 Mo1 C15 C16 118.68(16)
C2 Mo1 C15 C16 -155.28(13)
C1 Mo1 C15 C16 176.78(12)
C17 Mo1 C15 C16 38.37(13)
C18 Mo1 C15 C16 79.62(14)
C14 Mo1 C15 C16 115.83(18)
N1 Mo1 C15 C20 65.6(2)
C9 Mo1 C15 C20 -120.3(2)
C2 Mo1 C15 C20 -34.2(2)
C1 Mo1 C15 C20 -62.2(2)
C16 Mo1 C15 C20 121.1(2)
C17 Mo1 C15 C20 159.4(2)
C18 Mo1 C15 C20 -159.3(2)
C14 Mo1 C15 C20 -123.1(2)
C9 Mo1 N1 O1 -146.7(10)
C2 Mo1 N1 O1 127.1(10)
C1 Mo1 N1 O1 169.7(10)
C16 Mo1 N1 O1 1.5(10)
C17 Mo1 N1 O1 -32.3(10)
C15 Mo1 N1 O1 29.8(11)
C18 Mo1 N1 O1 -40.0(11)
C14 Mo1 N1 O1 20.0(11)
C17 C18 C14 C15 0.1(2)
C23 C18 C14 C15 174.9(2)
Mo1 C18 C14 C15 -62.21(15)
C17 C18 C14 C19 -174.6(2)
C23 C18 C14 C19 0.2(4)
Mo1 C18 C14 C19 123.1(2)
C17 C18 C14 Mo1 62.27(15)
C23 C18 C14 Mo1 -122.9(2)
C16 C15 C14 C18 -0.4(2)
C20 C15 C14 C18 -177.7(2)
Mo1 C15 C14 C18 63.07(15)
C16 C15 C14 C19 174.3(2)
C20 C15 C14 C19 -3.0(3)
Mo1 C15 C14 C19 -122.2(2)
C16 C15 C14 Mo1 -63.50(14)
C20 C15 C14 Mo1 119.2(2)
N1 Mo1 C14 C18 -101.51(18)
C9 Mo1 C14 C18 64.50(14)
C2 Mo1 C14 C18 150.03(13)
C1 Mo1 C14 C18 109.58(13)
C16 Mo1 C14 C18 -79.56(14)
C17 Mo1 C14 C18 -37.23(12)
C15 Mo1 C14 C18 -117.30(18)
N1 Mo1 C14 C15 15.8(2)
C9 Mo1 C14 C15 -178.20(12)
C2 Mo1 C14 C15 -92.68(13)
C1 Mo1 C14 C15 -133.13(12)
C16 Mo1 C14 C15 37.74(12)
C17 Mo1 C14 C15 80.06(13)
C18 Mo1 C14 C15 117.30(18)
N1 Mo1 C14 C19 136.1(2)
C9 Mo1 C14 C19 -57.9(2)
C2 Mo1 C14 C19 27.6(2)
C1 Mo1 C14 C19 -12.8(2)
C16 Mo1 C14 C19 158.0(2)
C17 Mo1 C14 C19 -159.6(2)
C15 Mo1 C14 C19 120.3(3)
C18 Mo1 C14 C19 -122.4(3)
C14 C15 C16 C17 0.6(2)
C20 C15 C16 C17 177.9(2)
Mo1 C15 C16 C17 -65.47(14)
C14 C15 C16 C21 -176.2(2)
C20 C15 C16 C21 1.1(4)
Mo1 C15 C16 C21 117.7(2)
C14 C15 C16 Mo1 66.10(15)
C20 C15 C16 Mo1 -116.6(2)
N1 Mo1 C16 C15 132.36(13)
C9 Mo1 C16 C15 -113.73(17)
C2 Mo1 C16 C15 30.40(16)
C1 Mo1 C16 C15 -8.2(3)
C17 Mo1 C16 C15 -114.62(18)
C18 Mo1 C16 C15 -77.27(14)
C14 Mo1 C16 C15 -36.86(12)
N1 Mo1 C16 C17 -113.01(13)
C9 Mo1 C16 C17 0.9(2)
C2 Mo1 C16 C17 145.02(13)
C1 Mo1 C16 C17 106.5(2)
C15 Mo1 C16 C17 114.62(18)
C18 Mo1 C16 C17 37.35(12)
C14 Mo1 C16 C17 77.76(13)
N1 Mo1 C16 C21 8.36(19)
C9 Mo1 C16 C21 122.27(19)
C2 Mo1 C16 C21 -93.60(19)
C1 Mo1 C16 C21 -132.2(2)
C17 Mo1 C16 C21 121.4(2)
C15 Mo1 C16 C21 -124.0(2)
C18 Mo1 C16 C21 158.7(2)
C14 Mo1 C16 C21 -160.9(2)
C14 C18 C17 C16 0.3(2)
C23 C18 C17 C16 -174.6(2)
Mo1 C18 C17 C16 64.92(15)
C14 C18 C17 C22 174.8(2)
C23 C18 C17 C22 -0.1(4)
Mo1 C18 C17 C22 -120.7(2)
C14 C18 C17 Mo1 -64.59(15)
C23 C18 C17 Mo1 120.5(2)
C15 C16 C17 C18 -0.6(2)
C21 C16 C17 C18 176.3(2)
Mo1 C16 C17 C18 -67.06(15)
C15 C16 C17 C22 -175.0(2)
C21 C16 C17 C22 1.9(4)
Mo1 C16 C17 C22 118.5(2)
C15 C16 C17 Mo1 66.47(15)
C21 C16 C17 Mo1 -116.6(2)
N1 Mo1 C17 C18 -171.45(12)
C9 Mo1 C17 C18 -64.28(14)
C2 Mo1 C17 C18 50.5(2)
C1 Mo1 C17 C18 -32.15(19)
C16 Mo1 C17 C18 115.18(18)
C15 Mo1 C17 C18 77.26(13)
C14 Mo1 C17 C18 36.51(12)
N1 Mo1 C17 C16 73.37(14)
C9 Mo1 C17 C16 -179.46(13)
C2 Mo1 C17 C16 -64.7(2)
C1 Mo1 C17 C16 -147.34(14)
C15 Mo1 C17 C16 -37.92(12)
C18 Mo1 C17 C16 -115.18(18)
C14 Mo1 C17 C16 -78.67(13)
N1 Mo1 C17 C22 -47.9(2)
C9 Mo1 C17 C22 59.3(2)
C2 Mo1 C17 C22 174.08(18)
C1 Mo1 C17 C22 91.4(2)
C16 Mo1 C17 C22 -121.2(2)
C15 Mo1 C17 C22 -159.1(2)
C18 Mo1 C17 C22 123.6(2)
C14 Mo1 C17 C22 160.1(2)
C6 C7 C8 C1 58.6(3)
C5 C4 C3 C2 -63.6(3)
C7 C8 C1 C2 49.8(3)
C7 C8 C1 C9 -179.64(19)
C7 C8 C1 Mo1 115.9(2)
N1 Mo1 C1 C8 -179.51(19)
C9 Mo1 C1 C8 87.0(2)
C2 Mo1 C1 C8 -89.6(2)
C16 Mo1 C1 C8 -39.6(3)
C17 Mo1 C1 C8 39.9(3)
C15 Mo1 C1 C8 -45.4(2)
C18 Mo1 C1 C8 20.5(2)
C14 Mo1 C1 C8 -14.7(2)
N1 Mo1 C1 C2 -89.96(13)
C9 Mo1 C1 C2 176.55(18)
C16 Mo1 C1 C2 50.0(3)
C17 Mo1 C1 C2 129.41(14)
C15 Mo1 C1 C2 44.16(15)
C18 Mo1 C1 C2 110.08(12)
C14 Mo1 C1 C2 74.89(13)
N1 Mo1 C1 C9 93.49(12)
C2 Mo1 C1 C9 -176.55(18)
C16 Mo1 C1 C9 -126.6(2)
C17 Mo1 C1 C9 -47.14(18)
C15 Mo1 C1 C9 -132.40(12)
C18 Mo1 C1 C9 -66.47(13)
C14 Mo1 C1 C9 -101.66(12)
C4 C3 C2 C1 69.0(3)
C4 C3 C2 Mo1 162.80(17)
C8 C1 C2 C3 -108.3(2)
C9 C1 C2 C3 128.1(2)
Mo1 C1 C2 C3 124.7(2)
C8 C1 C2 Mo1 126.99(16)
C9 C1 C2 Mo1 3.42(17)
N1 Mo1 C2 C3 -16.4(2)
C9 Mo1 C2 C3 -115.55(19)
C1 Mo1 C2 C3 -113.2(2)
C16 Mo1 C2 C3 84.0(2)
C17 Mo1 C2 C3 123.4(2)
C15 Mo1 C2 C3 100.88(19)
C18 Mo1 C2 C3 154.07(17)
C14 Mo1 C2 C3 135.11(19)
N1 Mo1 C2 C1 96.78(12)
C9 Mo1 C2 C1 -2.36(12)
C16 Mo1 C2 C1 -162.83(11)
C17 Mo1 C2 C1 -123.42(15)
C15 Mo1 C2 C1 -145.93(12)
C18 Mo1 C2 C1 -92.73(13)
C14 Mo1 C2 C1 -111.70(12)
C8 C7 C6 C5 -67.9(3)
C3 C4 C5 C6 96.1(3)
C7 C6 C5 C4 -40.2(3)
C13 C10 C9 C1 63.4(3)
C12 C10 C9 C1 -59.0(3)
C11 C10 C9 C1 -176.1(2)
C13 C10 C9 Mo1 -34.0(3)
C12 C10 C9 Mo1 -156.40(18)
C11 C10 C9 Mo1 86.5(3)
C8 C1 C9 C10 101.0(2)
C2 C1 C9 C10 -134.7(2)
Mo1 C1 C9 C10 -131.3(2)
C8 C1 C9 Mo1 -127.77(16)
C2 C1 C9 Mo1 -3.43(18)
N1 Mo1 C9 C10 20.6(2)
C2 Mo1 C9 C10 117.2(2)
C1 Mo1 C9 C10 114.9(3)
C16 Mo1 C9 C10 -91.8(2)
C17 Mo1 C9 C10 -91.3(2)
C15 Mo1 C9 C10 -154.12(18)
C18 Mo1 C9 C10 -122.1(2)
C14 Mo1 C9 C10 -152.4(2)
N1 Mo1 C9 C1 -94.33(12)
C2 Mo1 C9 C1 2.32(12)
C16 Mo1 C9 C1 153.29(13)
C17 Mo1 C9 C1 153.85(11)
C15 Mo1 C9 C1 90.99(16)
C18 Mo1 C9 C1 123.02(12)
C14 Mo1 C9 C1 92.69(12)
